data_7704436
loop_
_publ_author_name
'Elsberg, Josiah G. D.'
'Peterson, Austin'
'Fuller, Amy L.'
'Berreau, Lisa M.'

_publ_section_title
;
 N<sub>3</sub>-Ligated nickel(ii) diketonate complexes: synthesis,
 characterization and evaluation of O<sub>2</sub> reactivity.
;
_journal_issue 22
_journal_name_full 'Dalton transactions (Cambridge, England : 2003)'
_journal_page_first 7564
_journal_page_last 7575
_journal_paper_doi 10.1039/d0dt01338b
_journal_volume 49
_journal_year 2020
_chemical_formula_moiety 'C22 H21 N4 Ni O2, Cl O4'
_chemical_formula_sum 'C22 H21 Cl N4 Ni O6'
_chemical_formula_weight 531.59
_space_group_crystal_system monoclinic
_space_group_IT_number 15
_space_group_name_Hall '-C 2yc'
_space_group_name_H-M_alt 'C 1 2/c 1'
_atom_sites_solution_hydrogens geom
_atom_sites_solution_primary dual
_audit_creation_date 2018-12-27
_audit_creation_method
;
Olex2 1.2
(compiled 2018.05.29 svn.r3508 for OlexSys, GUI svn.r5506)
;
_audit_update_record
;
2020-03-20 deposited with the CCDC.	2020-05-19 downloaded from the CCDC.
;
_cell_angle_alpha 90
_cell_angle_beta 91.405(3)
_cell_angle_gamma 90
_cell_formula_units_Z 8
_cell_length_a 15.6762(12)
_cell_length_b 13.2879(9)
_cell_length_c 21.9128(18)
_cell_measurement_reflns_used 9996
_cell_measurement_temperature 100
_cell_measurement_theta_max 31.389
_cell_measurement_theta_min 3.066
_cell_volume 4563.1(6)
_computing_cell_refinement 'SAINT V8.38A (BRUKER-AXS, 2016)'
_computing_data_collection 'APEX3 (Bruker-AXS, 2016)'
_computing_data_reduction 'SAINT V8.38A (BRUKER-AXS, 2016)'
_computing_molecular_graphics 'Olex2 (Dolomanov et al., 2009)'
_computing_publication_material 'Olex2 (Dolomanov et al., 2009)'
_computing_structure_refinement 'ShelXL (Sheldrick, 2015)'
_computing_structure_solution 'ShelXT (Sheldrick, 2015)'
_diffrn_ambient_temperature 100
_diffrn_detector 'Bruker Photon-100 area detector'
_diffrn_detector_area_resol_mean 10.5
_diffrn_detector_type 'CMOS area detector'
_diffrn_measured_fraction_theta_full 0.998
_diffrn_measured_fraction_theta_max 0.999
_diffrn_measurement_device 'Fixed Chi Three-Circle Diffractometer'
_diffrn_measurement_device_type 'Bruker D8 VENTURE Duo'
_diffrn_measurement_method '\w and \f scans'
_diffrn_radiation_monochromator 'TRIUMPH graphite'
_diffrn_radiation_probe x-ray
_diffrn_radiation_type MoK\a
_diffrn_radiation_wavelength 0.71073
_diffrn_reflns_av_R_equivalents 0.0415
_diffrn_reflns_av_unetI/netI 0.0264
_diffrn_reflns_Laue_measured_fraction_full 0.998
_diffrn_reflns_Laue_measured_fraction_max 0.999
_diffrn_reflns_limit_h_max 23
_diffrn_reflns_limit_h_min -21
_diffrn_reflns_limit_k_max 19
_diffrn_reflns_limit_k_min -19
_diffrn_reflns_limit_l_max 31
_diffrn_reflns_limit_l_min -32
_diffrn_reflns_number 65203
_diffrn_reflns_point_group_measured_fraction_full 0.998
_diffrn_reflns_point_group_measured_fraction_max 0.999
_diffrn_reflns_theta_full 25.242
_diffrn_reflns_theta_max 31.580
_diffrn_reflns_theta_min 3.066
_diffrn_source 'sealed tube'
_diffrn_source_type fine-focus
_diffrn_standards_number 0
_exptl_absorpt_coefficient_mu 1.015
_exptl_absorpt_correction_T_max 0.5650
_exptl_absorpt_correction_T_min 0.4991
_exptl_absorpt_correction_type multi-scan
_exptl_absorpt_process_details
'SADABS-2016/2 (Bruker,2016/2) was used for absorption correction. wR2(int) was 0.0559 before and 0.0492 after correction. The Ratio of minimum to maximum transmission is 0.8834. The \l/2 correction factor is Not present.'
_exptl_crystal_colour green
_exptl_crystal_density_diffrn 1.548
_exptl_crystal_description prism
_exptl_crystal_F_000 2192
_exptl_crystal_recrystallization_method 'Re-crystallisation from solvent: CH3CN, Et2O'
_exptl_crystal_size_max 0.4
_exptl_crystal_size_mid 0.2
_exptl_crystal_size_min 0.12
_refine_diff_density_max 0.519
_refine_diff_density_min -0.508
_refine_diff_density_rms 0.073
_refine_ls_extinction_method none
_refine_ls_goodness_of_fit_ref 1.031
_refine_ls_hydrogen_treatment constr
_refine_ls_matrix_type full
_refine_ls_number_parameters 310
_refine_ls_number_reflns 7634
_refine_ls_number_restraints 0
_refine_ls_restrained_S_all 1.031
_refine_ls_R_factor_all 0.0464
_refine_ls_R_factor_gt 0.0319
_refine_ls_shift/su_max 0.001
_refine_ls_shift/su_mean 0.000
_refine_ls_structure_factor_coef Fsqd
_refine_ls_weighting_details 'w=1/[\s^2^(Fo^2^)+(0.0324P)^2^+5.8754P] where P=(Fo^2^+2Fc^2^)/3'
_refine_ls_weighting_scheme calc
_refine_ls_wR_factor_gt 0.0722
_refine_ls_wR_factor_ref 0.0778
_reflns_Friedel_coverage 0.000
_reflns_number_gt 6191
_reflns_number_total 7634
_reflns_threshold_expression 'I > 2\s(I)'
_cod_data_source_file d0dt01338b2.cif
_cod_data_source_block usu_lb14
_cod_depositor_comments
;
The following automatic conversions were performed:

data item '_diffrn_radiation_probe' value 'X-ray' was changed to
'x-ray' in accordance with the
/home/data/users/saulius/crontab/automatic-downloads/rss-feeds/RSC/lib/dictionaries/cif_core.dic
dictionary named 'cif_core.dic' version 2.4.2 last updated on
2011-04-26.

Automatic conversion script
Id: cif_fix_values 7556 2019-12-06 15:28:31Z antanas 

 Adding full bibliography for 7704434--7704437.cif.
;
_cod_database_code 7704436
_shelx_shelxl_version_number 2014/7
_shelx_space_group_comment
;
The symmetry employed for this shelxl refinement is uniquely defined
by the following loop, which should always be used as a source of
symmetry information in preference to the above space-group names.
They are only intended as comments.
;
_shelx_estimated_absorpt_t_max 0.888
_shelx_estimated_absorpt_t_min 0.687
_olex2_refinement_description
;
1. Fixed Uiso
 At 1.2 times of:
  All C(H) groups
 At 1.5 times of:
  All C(H,H,H) groups
2.a Aromatic/amide H refined with riding coordinates:
 C2(H2), C3(H3), C4(H4), C7(H7), C8(H8), C9(H9), C10(H10), C12(H12), C13(H13),
 C14(H14), C15(H15), C18(H18)
2.b Idealised Me refined as rotating group:
 C17(H17A,H17B,H17C), C20(H20A,H20B,H20C), C22(H22A,H22B,H22C)
;
_olex2_submission_special_instructions 'No special instructions were received'

loop_
_space_group_symop_operation_xyz
'x, y, z'
'-x, y, -z+1/2'
'x+1/2, y+1/2, z'
'-x+1/2, y+1/2, -z+1/2'
'-x, -y, -z'
'x, -y, z-1/2'
'-x+1/2, -y+1/2, -z'
'x+1/2, -y+1/2, z-1/2'

loop_
_atom_site_label
_atom_site_type_symbol
_atom_site_fract_x
_atom_site_fract_y
_atom_site_fract_z
_atom_site_U_iso_or_equiv
_atom_site_adp_type
_atom_site_occupancy
_atom_site_site_symmetry_order
_atom_site_calc_flag
_atom_site_refinement_flags_posn
_atom_site_refinement_flags_adp
_atom_site_refinement_flags_occupancy
_atom_site_disorder_assembly
_atom_site_disorder_group
Ni1 Ni 0.37809(2) 0.19117(2) 0.36027(2) 0.01077(5) Uani 1 1 d . . . . .
O1 O 0.37749(6) 0.08107(7) 0.42564(4) 0.01497(19) Uani 1 1 d . . . . .
O2 O 0.37273(7) 0.08737(7) 0.29453(4) 0.01692(19) Uani 1 1 d . . . . .
N1 N 0.37951(7) 0.29443(8) 0.42672(5) 0.01038(19) Uani 1 1 d . . . . .
N2 N 0.24746(7) 0.22520(8) 0.36787(5) 0.0124(2) Uani 1 1 d . . . . .
N3 N 0.50982(7) 0.21080(8) 0.37665(5) 0.0139(2) Uani 1 1 d . . . . .
N4 N 0.38388(7) 0.29819(8) 0.29073(5) 0.0154(2) Uani 1 1 d . . . . .
C1 C 0.45461(8) 0.31948(9) 0.45334(6) 0.0116(2) Uani 1 1 d . . . . .
C2 C 0.45804(9) 0.38342(10) 0.50343(6) 0.0139(2) Uani 1 1 d . . . . .
H2 H 0.5111 0.4008 0.5225 0.017 Uiso 1 1 calc R . . . .
C3 C 0.38176(9) 0.42132(10) 0.52491(6) 0.0151(2) Uani 1 1 d . . . . .
H3 H 0.3825 0.4655 0.5590 0.018 Uiso 1 1 calc R . . . .
C4 C 0.30444(9) 0.39513(10) 0.49690(6) 0.0141(2) Uani 1 1 d . . . . .
H4 H 0.2521 0.4208 0.5114 0.017 Uiso 1 1 calc R . . . .
C5 C 0.30589(8) 0.33016(9) 0.44697(6) 0.0117(2) Uani 1 1 d . . . . .
C6 C 0.23001(8) 0.29335(9) 0.41176(6) 0.0122(2) Uani 1 1 d . . . . .
C7 C 0.14727(9) 0.32547(10) 0.42217(6) 0.0163(2) Uani 1 1 d . . . . .
H7 H 0.1361 0.3729 0.4534 0.020 Uiso 1 1 calc R . . . .
C8 C 0.08108(9) 0.28664(11) 0.38582(7) 0.0188(3) Uani 1 1 d . . . . .
H8 H 0.0239 0.3070 0.3922 0.023 Uiso 1 1 calc R . . . .
C9 C 0.09920(9) 0.21805(11) 0.34018(7) 0.0184(3) Uani 1 1 d . . . . .
H9 H 0.0549 0.1911 0.3147 0.022 Uiso 1 1 calc R . . . .
C10 C 0.18334(9) 0.18983(10) 0.33260(6) 0.0155(2) Uani 1 1 d . . . . .
H10 H 0.1960 0.1435 0.3011 0.019 Uiso 1 1 calc R . . . .
C11 C 0.52935(8) 0.27391(10) 0.42350(6) 0.0128(2) Uani 1 1 d . . . . .
C12 C 0.61338(9) 0.29522(10) 0.44070(6) 0.0166(3) Uani 1 1 d . . . . .
H12 H 0.6259 0.3391 0.4740 0.020 Uiso 1 1 calc R . . . .
C13 C 0.67868(9) 0.25108(12) 0.40825(7) 0.0216(3) Uani 1 1 d . . . . .
H13 H 0.7366 0.2641 0.4193 0.026 Uiso 1 1 calc R . . . .
C14 C 0.65863(9) 0.18800(12) 0.35964(7) 0.0226(3) Uani 1 1 d . . . . .
H14 H 0.7024 0.1579 0.3366 0.027 Uiso 1 1 calc R . . . .
C15 C 0.57352(9) 0.16966(11) 0.34537(7) 0.0188(3) Uani 1 1 d . . . . .
H15 H 0.5597 0.1262 0.3121 0.023 Uiso 1 1 calc R . . . .
C16 C 0.37750(8) -0.01299(10) 0.41515(6) 0.0148(2) Uani 1 1 d . . . . .
C17 C 0.38472(11) -0.08067(11) 0.47064(7) 0.0234(3) Uani 1 1 d . . . . .
H17A H 0.4374 -0.0650 0.4937 0.035 Uiso 1 1 calc GR . . . .
H17B H 0.3859 -0.1511 0.4575 0.035 Uiso 1 1 calc GR . . . .
H17C H 0.3356 -0.0697 0.4966 0.035 Uiso 1 1 calc GR . . . .
C18 C 0.37141(9) -0.05848(10) 0.35758(6) 0.0171(3) Uani 1 1 d . . . . .
H18 H 0.3685 -0.1299 0.3564 0.020 Uiso 1 1 calc R . . . .
C19 C 0.36930(9) -0.00732(10) 0.30153(6) 0.0154(2) Uani 1 1 d . . . . .
C20 C 0.36372(11) -0.06873(11) 0.24373(7) 0.0255(3) Uani 1 1 d . . . . .
H20A H 0.3162 -0.0442 0.2179 0.038 Uiso 1 1 calc GR . . . .
H20B H 0.3542 -0.1396 0.2540 0.038 Uiso 1 1 calc GR . . . .
H20C H 0.4171 -0.0623 0.2218 0.038 Uiso 1 1 calc GR . . . .
C21 C 0.38449(9) 0.35980(10) 0.25474(6) 0.0151(2) Uani 1 1 d . . . . .
C22 C 0.38567(11) 0.43853(11) 0.20861(7) 0.0251(3) Uani 1 1 d . . . . .
H22A H 0.4319 0.4254 0.1804 0.038 Uiso 1 1 calc GR . . . .
H22B H 0.3949 0.5039 0.2284 0.038 Uiso 1 1 calc GR . . . .
H22C H 0.3310 0.4393 0.1860 0.038 Uiso 1 1 calc GR . . . .
Cl1 Cl 0.38278(2) 0.58475(2) 0.35866(2) 0.01651(7) Uani 1 1 d . . . . .
O3 O 0.31164(7) 0.51832(9) 0.34819(6) 0.0322(3) Uani 1 1 d . . . . .
O4 O 0.45894(7) 0.52655(9) 0.37042(5) 0.0239(2) Uani 1 1 d . . . . .
O5 O 0.39362(9) 0.64640(11) 0.30563(6) 0.0405(3) Uani 1 1 d . . . . .
O6 O 0.36752(8) 0.64891(10) 0.41030(6) 0.0339(3) Uani 1 1 d . . . . .

loop_
_atom_site_aniso_label
_atom_site_aniso_U_11
_atom_site_aniso_U_22
_atom_site_aniso_U_33
_atom_site_aniso_U_23
_atom_site_aniso_U_13
_atom_site_aniso_U_12
Ni1 0.01510(8) 0.00893(7) 0.00837(8) -0.00055(6) 0.00226(6) 0.00028(6)
O1 0.0222(5) 0.0116(4) 0.0112(4) 0.0009(3) 0.0040(4) 0.0014(3)
O2 0.0272(5) 0.0123(4) 0.0114(4) -0.0016(3) 0.0029(4) 0.0003(4)
N1 0.0135(5) 0.0085(4) 0.0091(5) 0.0005(4) 0.0022(4) -0.0006(4)
N2 0.0160(5) 0.0112(5) 0.0100(5) 0.0009(4) 0.0007(4) -0.0013(4)
N3 0.0167(5) 0.0138(5) 0.0115(5) 0.0008(4) 0.0025(4) 0.0025(4)
N4 0.0185(5) 0.0144(5) 0.0133(5) -0.0011(4) 0.0034(4) -0.0002(4)
C1 0.0147(5) 0.0101(5) 0.0100(5) 0.0018(4) 0.0013(4) 0.0000(4)
C2 0.0188(6) 0.0123(5) 0.0106(6) 0.0010(4) -0.0007(5) -0.0023(5)
C3 0.0231(6) 0.0120(5) 0.0103(6) -0.0015(4) 0.0021(5) -0.0011(5)
C4 0.0188(6) 0.0121(5) 0.0117(6) -0.0004(4) 0.0039(5) 0.0023(5)
C5 0.0149(5) 0.0103(5) 0.0100(5) 0.0012(4) 0.0019(4) 0.0007(4)
C6 0.0151(5) 0.0107(5) 0.0109(5) 0.0022(4) 0.0021(4) -0.0002(4)
C7 0.0169(6) 0.0158(6) 0.0165(6) 0.0013(5) 0.0028(5) 0.0026(5)
C8 0.0148(6) 0.0212(7) 0.0205(7) 0.0057(5) 0.0010(5) 0.0010(5)
C9 0.0182(6) 0.0200(6) 0.0167(6) 0.0056(5) -0.0026(5) -0.0042(5)
C10 0.0193(6) 0.0149(6) 0.0122(6) 0.0014(5) -0.0004(5) -0.0033(5)
C11 0.0162(6) 0.0117(5) 0.0105(6) 0.0033(4) 0.0015(4) 0.0008(4)
C12 0.0164(6) 0.0176(6) 0.0157(6) 0.0032(5) -0.0001(5) -0.0001(5)
C13 0.0145(6) 0.0261(7) 0.0241(7) 0.0061(6) 0.0016(5) 0.0023(5)
C14 0.0179(6) 0.0268(7) 0.0233(7) 0.0024(6) 0.0062(5) 0.0080(6)
C15 0.0207(6) 0.0197(6) 0.0161(6) -0.0004(5) 0.0050(5) 0.0046(5)
C16 0.0149(6) 0.0132(6) 0.0163(6) 0.0028(5) 0.0031(5) 0.0013(4)
C17 0.0368(8) 0.0150(6) 0.0187(7) 0.0052(5) 0.0028(6) 0.0033(6)
C18 0.0222(6) 0.0102(5) 0.0188(6) -0.0015(5) 0.0011(5) 0.0011(5)
C19 0.0166(6) 0.0136(6) 0.0160(6) -0.0037(5) 0.0009(5) 0.0012(5)
C20 0.0409(9) 0.0172(7) 0.0184(7) -0.0076(6) -0.0009(6) 0.0004(6)
C21 0.0175(6) 0.0139(6) 0.0140(6) -0.0014(5) 0.0033(5) 0.0006(5)
C22 0.0396(9) 0.0178(7) 0.0182(7) 0.0066(5) 0.0039(6) -0.0001(6)
Cl1 0.01762(14) 0.01691(14) 0.01479(15) -0.00223(11) -0.00369(11) 0.00224(11)
O3 0.0201(5) 0.0251(6) 0.0512(8) -0.0074(5) -0.0040(5) -0.0022(4)
O4 0.0184(5) 0.0271(6) 0.0261(6) -0.0067(4) -0.0026(4) 0.0083(4)
O5 0.0504(8) 0.0439(8) 0.0267(7) 0.0170(6) -0.0113(6) -0.0086(6)
O6 0.0318(6) 0.0406(7) 0.0288(6) -0.0191(6) -0.0090(5) 0.0179(5)

loop_
_atom_type_symbol
_atom_type_description
_atom_type_scat_dispersion_real
_atom_type_scat_dispersion_imag
_atom_type_scat_source
C C 0.0033 0.0016 'International Tables Vol C Tables 4.2.6.8 and 6.1.1.4'
H H 0.0000 0.0000 'International Tables Vol C Tables 4.2.6.8 and 6.1.1.4'
Cl Cl 0.1484 0.1585 'International Tables Vol C Tables 4.2.6.8 and 6.1.1.4'
N N 0.0061 0.0033 'International Tables Vol C Tables 4.2.6.8 and 6.1.1.4'
Ni Ni 0.3393 1.1124 'International Tables Vol C Tables 4.2.6.8 and 6.1.1.4'
O O 0.0106 0.0060 'International Tables Vol C Tables 4.2.6.8 and 6.1.1.4'

loop_
_geom_angle_atom_site_label_1
_geom_angle_atom_site_label_2
_geom_angle_atom_site_label_3
_geom_angle
_geom_angle_site_symmetry_1
_geom_angle_site_symmetry_3
_geom_angle_publ_flag
O1 Ni1 N2 94.41(4) . . ?
O1 Ni1 N3 89.46(4) . . ?
O1 Ni1 N4 176.56(4) . . ?
O2 Ni1 O1 90.59(4) . . ?
O2 Ni1 N1 178.16(4) . . ?
O2 Ni1 N2 100.46(4) . . ?
O2 Ni1 N3 103.46(4) . . ?
O2 Ni1 N4 86.89(4) . . ?
N1 Ni1 O1 88.92(4) . . ?
N1 Ni1 N2 77.81(4) . . ?
N1 Ni1 N3 78.31(4) . . ?
N1 Ni1 N4 93.68(4) . . ?
N3 Ni1 N2 155.72(4) . . ?
N4 Ni1 N2 88.36(4) . . ?
N4 Ni1 N3 88.85(4) . . ?
C16 O1 Ni1 125.18(9) . . ?
C19 O2 Ni1 126.84(9) . . ?
C1 N1 Ni1 118.70(8) . . ?
C5 N1 Ni1 119.48(9) . . ?
C5 N1 C1 121.57(11) . . ?
C6 N2 Ni1 114.40(9) . . ?
C10 N2 Ni1 126.62(9) . . ?
C10 N2 C6 118.90(12) . . ?
C11 N3 Ni1 114.12(9) . . ?
C15 N3 Ni1 127.04(10) . . ?
C15 N3 C11 118.83(12) . . ?
C21 N4 Ni1 176.32(11) . . ?
N1 C1 C2 120.79(12) . . ?
N1 C1 C11 113.61(11) . . ?
C2 C1 C11 125.60(12) . . ?
C1 C2 H2 120.9 . . ?
C1 C2 C3 118.20(12) . . ?
C3 C2 H2 120.9 . . ?
C2 C3 H3 119.7 . . ?
C4 C3 C2 120.53(12) . . ?
C4 C3 H3 119.7 . . ?
C3 C4 H4 121.0 . . ?
C3 C4 C5 118.10(12) . . ?
C5 C4 H4 121.0 . . ?
N1 C5 C4 120.82(12) . . ?
N1 C5 C6 113.48(11) . . ?
C4 C5 C6 125.70(12) . . ?
N2 C6 C5 114.60(11) . . ?
N2 C6 C7 121.85(12) . . ?
C7 C6 C5 123.55(12) . . ?
C6 C7 H7 120.7 . . ?
C6 C7 C8 118.55(13) . . ?
C8 C7 H7 120.7 . . ?
C7 C8 H8 120.2 . . ?
C9 C8 C7 119.54(13) . . ?
C9 C8 H8 120.2 . . ?
C8 C9 H9 120.8 . . ?
C10 C9 C8 118.46(13) . . ?
C10 C9 H9 120.8 . . ?
N2 C10 C9 122.66(13) . . ?
N2 C10 H10 118.7 . . ?
C9 C10 H10 118.7 . . ?
N3 C11 C1 114.84(11) . . ?
N3 C11 C12 121.76(12) . . ?
C12 C11 C1 123.39(12) . . ?
C11 C12 H12 120.7 . . ?
C11 C12 C13 118.69(13) . . ?
C13 C12 H12 120.7 . . ?
C12 C13 H13 120.3 . . ?
C14 C13 C12 119.50(13) . . ?
C14 C13 H13 120.3 . . ?
C13 C14 H14 120.7 . . ?
C15 C14 C13 118.64(13) . . ?
C15 C14 H14 120.7 . . ?
N3 C15 C14 122.56(14) . . ?
N3 C15 H15 118.7 . . ?
C14 C15 H15 118.7 . . ?
O1 C16 C17 116.05(12) . . ?
O1 C16 C18 125.97(12) . . ?
C18 C16 C17 117.98(12) . . ?
C16 C17 H17A 109.5 . . ?
C16 C17 H17B 109.5 . . ?
C16 C17 H17C 109.5 . . ?
H17A C17 H17B 109.5 . . ?
H17A C17 H17C 109.5 . . ?
H17B C17 H17C 109.5 . . ?
C16 C18 H18 117.3 . . ?
C16 C18 C19 125.37(12) . . ?
C19 C18 H18 117.3 . . ?
O2 C19 C18 125.88(12) . . ?
O2 C19 C20 115.91(13) . . ?
C18 C19 C20 118.21(12) . . ?
C19 C20 H20A 109.5 . . ?
C19 C20 H20B 109.5 . . ?
C19 C20 H20C 109.5 . . ?
H20A C20 H20B 109.5 . . ?
H20A C20 H20C 109.5 . . ?
H20B C20 H20C 109.5 . . ?
N4 C21 C22 179.73(17) . . ?
C21 C22 H22A 109.5 . . ?
C21 C22 H22B 109.5 . . ?
C21 C22 H22C 109.5 . . ?
H22A C22 H22B 109.5 . . ?
H22A C22 H22C 109.5 . . ?
H22B C22 H22C 109.5 . . ?
O3 Cl1 O4 109.61(7) . . ?
O3 Cl1 O6 110.23(8) . . ?
O4 Cl1 O6 109.26(7) . . ?
O5 Cl1 O3 109.17(8) . . ?
O5 Cl1 O4 109.71(8) . . ?
O5 Cl1 O6 108.85(9) . . ?

loop_
_geom_bond_atom_site_label_1
_geom_bond_atom_site_label_2
_geom_bond_distance
_geom_bond_site_symmetry_2
_geom_bond_publ_flag
Ni1 O1 2.0477(9) . ?
Ni1 O2 1.9947(10) . ?
Ni1 N1 2.0004(11) . ?
Ni1 N2 2.1078(11) . ?
Ni1 N3 2.1035(12) . ?
Ni1 N4 2.0878(12) . ?
O1 C16 1.2707(16) . ?
O2 C19 1.2688(16) . ?
N1 C1 1.3429(16) . ?
N1 C5 1.3339(16) . ?
N2 C6 1.3538(17) . ?
N2 C10 1.3380(17) . ?
N3 C11 1.3549(17) . ?
N3 C15 1.3413(17) . ?
N4 C21 1.1369(18) . ?
C1 C2 1.3881(18) . ?
C1 C11 1.4847(18) . ?
C2 H2 0.9500 . ?
C2 C3 1.3902(19) . ?
C3 H3 0.9500 . ?
C3 C4 1.3895(19) . ?
C4 H4 0.9500 . ?
C4 C5 1.3943(18) . ?
C5 C6 1.4847(18) . ?
C6 C7 1.3896(18) . ?
C7 H7 0.9500 . ?
C7 C8 1.392(2) . ?
C8 H8 0.9500 . ?
C8 C9 1.388(2) . ?
C9 H9 0.9500 . ?
C9 C10 1.385(2) . ?
C10 H10 0.9500 . ?
C11 C12 1.3904(19) . ?
C12 H12 0.9500 . ?
C12 C13 1.390(2) . ?
C13 H13 0.9500 . ?
C13 C14 1.386(2) . ?
C14 H14 0.9500 . ?
C14 C15 1.384(2) . ?
C15 H15 0.9500 . ?
C16 C17 1.5144(19) . ?
C16 C18 1.3999(19) . ?
C17 H17A 0.9800 . ?
C17 H17B 0.9800 . ?
C17 H17C 0.9800 . ?
C18 H18 0.9500 . ?
C18 C19 1.4035(19) . ?
C19 C20 1.5075(19) . ?
C20 H20A 0.9800 . ?
C20 H20B 0.9800 . ?
C20 H20C 0.9800 . ?
C21 C22 1.4553(19) . ?
C22 H22A 0.9800 . ?
C22 H22B 0.9800 . ?
C22 H22C 0.9800 . ?
Cl1 O3 1.4363(12) . ?
Cl1 O4 1.4404(11) . ?
Cl1 O5 1.4352(13) . ?
Cl1 O6 1.4414(12) . ?
